data_7118733
loop_
_publ_author_name
'Swapna, Battini'
'Suresh, Kuthuru'
'Nangia, Ashwini'

_publ_section_title
;
 Color polymorphs of aldose reductase inhibitor epalrestat:
 configurational, conformational and synthon differences.
;
_journal_issue 21
_journal_name_full 'Chemical communications (Cambridge, England)'
_journal_page_first 4037
_journal_page_last 4040
_journal_paper_doi 10.1039/c6cc00697c
_journal_volume 52
_journal_year 2016
_chemical_compound_source synthetic
_chemical_formula_moiety 'C15 H13 N O3 S2'
_chemical_formula_sum 'C15 H13 N O3 S2'
_chemical_formula_weight 319.38
_chemical_melting_point 494.94
_chemical_name_common Epalrestat
_chemical_name_systematic
; 
 5-[(1Z, 2E)-2-methyl-3-phenylpropenylidene]-4-oxo2-thioxo-3-thiazolidineacetic acid 
;
_space_group_crystal_system triclinic
_space_group_IT_number 2
_space_group_name_Hall '-P 1'
_space_group_name_H-M_alt 'P -1'
_symmetry_space_group_name_Hall '-P 1'
_symmetry_space_group_name_H-M 'P -1'
_atom_sites_solution_hydrogens mixed
_audit_creation_method SHELXL-2014/7
_audit_update_record
;
2016-01-20 deposited with the CCDC.
2016-02-09 downloaded from the CCDC.
;
_cell_angle_alpha 96.721(10)
_cell_angle_beta 93.818(10)
_cell_angle_gamma 104.724(10)
_cell_formula_units_Z 4
_cell_length_a 8.1399(10)
_cell_length_b 11.5584(14)
_cell_length_c 16.1506(19)
_cell_measurement_reflns_used 1668
_cell_measurement_temperature 298(2)
_cell_measurement_theta_max 23.8880
_cell_measurement_theta_min 3.0200
_cell_volume 1452.2(3)
_computing_cell_refinement
;
CrysAlisPro, Agilent Technologies,
Version 1.171.36.28 (release 01-02-2013 CrysAlis171 .NET)
(compiled Feb  1 2013,16:14:44)
;
_computing_data_collection
;
CrysAlisPro, Agilent Technologies,
Version 1.171.36.28 (release 01-02-2013 CrysAlis171 .NET)
(compiled Feb  1 2013,16:14:44)
;
_computing_data_reduction
;
CrysAlisPro, Agilent Technologies,
Version 1.171.36.28 (release 01-02-2013 CrysAlis171 .NET)
(compiled Feb  1 2013,16:14:44)
;
_computing_structure_refinement 'SHELXL-2014/7 (Sheldrick, 2014)'
_diffrn_ambient_temperature 298(2)
_diffrn_measured_fraction_theta_full 0.999
_diffrn_measured_fraction_theta_max 0.999
_diffrn_measurement_device_type 'Xcalibur, Eos, Gemini'
_diffrn_measurement_method '\w scans'
_diffrn_radiation_type MoK\a
_diffrn_radiation_wavelength 0.71073
_diffrn_reflns_av_R_equivalents 0.0593
_diffrn_reflns_av_unetI/netI 0.1306
_diffrn_reflns_laue_measured_fraction_full 0.999
_diffrn_reflns_laue_measured_fraction_max 0.999
_diffrn_reflns_limit_h_max 9
_diffrn_reflns_limit_h_min -9
_diffrn_reflns_limit_k_max 13
_diffrn_reflns_limit_k_min -13
_diffrn_reflns_limit_l_max 19
_diffrn_reflns_limit_l_min -19
_diffrn_reflns_number 9766
_diffrn_reflns_point_group_measured_fraction_full 0.999
_diffrn_reflns_point_group_measured_fraction_max 0.999
_diffrn_reflns_theta_full 25.026
_diffrn_reflns_theta_max 25.026
_diffrn_reflns_theta_min 2.760
_exptl_absorpt_coefficient_mu 0.375
_exptl_absorpt_correction_T_max 1.00000
_exptl_absorpt_correction_T_min 0.97491
_exptl_absorpt_correction_type multi-scan
_exptl_absorpt_process_details
;
CrysAlisPro, Agilent Technologies,
Version 1.171.36.28 (release 01-02-2013 CrysAlis171 .NET)
(compiled Feb  1 2013,16:14:44)
Empirical absorption correction using spherical harmonics,
 implemented in SCALE3 ABSPACK scaling algorithm.
;
_exptl_crystal_colour Red
_exptl_crystal_density_diffrn 1.461
_exptl_crystal_description Block
_exptl_crystal_F_000 664
_exptl_crystal_recrystallization_method 'Re-crystallisation from solvent: ethyl acetate : nitromethane '
_exptl_crystal_size_max 0.36
_exptl_crystal_size_mid 0.24
_exptl_crystal_size_min 0.12
_refine_diff_density_max 0.270
_refine_diff_density_min -0.257
_refine_diff_density_rms 0.054
_refine_ls_extinction_method none
_refine_ls_goodness_of_fit_ref 0.983
_refine_ls_hydrogen_treatment mixed
_refine_ls_matrix_type full
_refine_ls_number_parameters 393
_refine_ls_number_reflns 5131
_refine_ls_number_restraints 0
_refine_ls_restrained_S_all 0.983
_refine_ls_R_factor_all 0.1380
_refine_ls_R_factor_gt 0.0633
_refine_ls_shift/su_max 0.001
_refine_ls_shift/su_mean 0.000
_refine_ls_structure_factor_coef Fsqd
_refine_ls_weighting_details 'w=1/[\s^2^(Fo^2^)+(0.0063P)^2^] where P=(Fo^2^+2Fc^2^)/3'
_refine_ls_weighting_scheme calc
_refine_ls_wR_factor_gt 0.0779
_refine_ls_wR_factor_ref 0.1084
_reflns_Friedel_coverage 0.000
_reflns_number_gt 2548
_reflns_number_total 5131
_reflns_threshold_expression 'I > 2\s(I)'
_cod_data_source_file c6cc00697c2.cif
_cod_data_source_block EPR-Form-I
_cod_depositor_comments 'Adding full bibliography for 7118731--7118734.cif.'
_cod_database_code 7118733
_shelx_shelxl_version_number 2014/7
_shelx_space_group_comment
;
The symmetry employed for this shelxl refinement is uniquely defined
by the following loop, which should always be used as a source of
symmetry information in preference to the above space-group names.
They are only intended as comments.
;

loop_
_space_group_symop_operation_xyz
'x, y, z'
'-x, -y, -z'

loop_
_atom_site_label
_atom_site_type_symbol
_atom_site_fract_x
_atom_site_fract_y
_atom_site_fract_z
_atom_site_U_iso_or_equiv
_atom_site_adp_type
_atom_site_occupancy
_atom_site_site_symmetry_order
_atom_site_calc_flag
_atom_site_refinement_flags_posn
_atom_site_refinement_flags_adp
S3 S 0.86226(14) 0.05389(11) 0.41155(8) 0.0577(4) Uani 1 1 d . .
S4 S 1.06661(14) -0.10115(12) 0.34121(8) 0.0622(4) Uani 1 1 d . .
S1 S 0.87108(16) 0.83392(12) 0.78866(8) 0.0634(4) Uani 1 1 d . .
S2 S 0.94617(16) 0.63690(14) 0.67849(8) 0.0734(5) Uani 1 1 d . .
N2 N 0.7305(4) -0.1411(3) 0.3147(2) 0.0400(9) Uani 1 1 d . .
N1 N 0.9145(4) 0.6442(3) 0.8409(2) 0.0449(10) Uani 1 1 d . .
O6 O 0.7769(4) -0.3299(3) 0.1333(2) 0.0655(10) Uani 1 1 d . .
O4 O 0.4473(4) -0.1484(3) 0.2984(2) 0.0675(10) Uani 1 1 d . .
O1 O 0.8679(4) 0.6673(3) 0.9779(2) 0.0650(10) Uani 1 1 d . .
C22 C 0.4078(5) 0.2206(4) 0.4791(3) 0.0536(13) Uani 1 1 d . .
H22 H 0.3085 0.1693 0.4501 0.064 Uiso 1 1 calc R U
C25 C 0.5288(5) 0.0764(4) 0.4090(3) 0.0448(12) Uani 1 1 d . .
H25 H 0.4172 0.0405 0.3859 0.054 Uiso 1 1 calc R U
O3 O 0.8238(5) 0.3301(4) 0.7812(3) 0.0793(13) Uani 1 1 d . .
O2 O 0.6469(4) 0.4438(3) 0.8027(2) 0.0726(11) Uani 1 1 d . .
C11 C 0.8454(5) 0.8206(4) 0.8927(3) 0.0456(12) Uani 1 1 d . .
C23 C 0.5501(5) 0.1856(4) 0.4647(3) 0.0469(12) Uani 1 1 d . .
C13 C 0.8756(5) 0.7066(4) 0.9121(3) 0.0472(12) Uani 1 1 d . .
C16 C 0.3806(5) 0.3238(4) 0.5316(3) 0.0454(12) Uani 1 1 d . .
C10 C 0.8037(5) 0.8946(4) 0.9521(3) 0.0496(12) Uani 1 1 d . .
H10 H 0.7984 0.8672 1.0040 0.060 Uiso 1 1 calc R U
C15 C 0.7849(6) 0.4308(4) 0.8061(3) 0.0492(12) Uani 1 1 d . .
C1 C 0.6797(5) 1.1690(5) 1.0475(3) 0.0559(14) Uani 1 1 d . .
C28 C 0.5909(6) -0.0968(4) 0.3293(3) 0.0454(12) Uani 1 1 d . .
C26 C 0.6421(5) 0.0171(4) 0.3846(3) 0.0459(12) Uani 1 1 d . .
C7 C 0.7261(5) 1.0580(4) 1.0229(3) 0.0520(13) Uani 1 1 d . .
H7 H 0.7287 1.0120 1.0663 0.062 Uiso 1 1 calc R U
C29 C 0.7143(5) -0.2535(4) 0.2612(3) 0.0463(12) Uani 1 1 d . .
H29B H 0.5980 -0.3035 0.2580 0.056 Uiso 1 1 calc R U
H29A H 0.7894 -0.2967 0.2851 0.056 Uiso 1 1 calc R U
O5 O 0.7709(5) -0.1380(4) 0.1501(2) 0.0960(14) Uani 1 1 d . .
C30 C 0.7584(6) -0.2316(5) 0.1759(3) 0.0547(14) Uani 1 1 d . .
C17 C 0.5011(6) 0.4120(5) 0.5823(3) 0.0665(16) Uani 1 1 d . .
C14 C 0.9433(5) 0.5266(4) 0.8419(3) 0.0500(13) Uani 1 1 d . .
H14B H 0.9742 0.5159 0.8990 0.060 Uiso 1 1 calc R U
H14A H 1.0369 0.5197 0.8092 0.060 Uiso 1 1 calc R U
C27 C 0.8845(5) -0.0720(4) 0.3512(3) 0.0463(12) Uani 1 1 d . .
C12 C 0.9140(5) 0.6961(4) 0.7697(3) 0.0514(13) Uani 1 1 d . .
C21 C 0.2130(5) 0.3317(4) 0.5295(3) 0.0539(13) Uani 1 1 d . .
H21 H 0.1273 0.2731 0.4958 0.065 Uiso 1 1 calc R U
C19 C 0.2969(6) 0.5127(4) 0.6252(3) 0.0579(14) Uani 1 1 d . .
H19 H 0.2692 0.5770 0.6560 0.069 Uiso 1 1 calc R U
C8 C 0.7657(5) 1.0079(4) 0.9510(3) 0.0489(12) Uani 1 1 d . .
C6 C 0.6493(5) 1.1911(5) 1.1293(3) 0.0750(17) Uani 1 1 d . .
H6 H 0.6624 1.1367 1.1658 0.090 Uiso 1 1 calc R U
C18 C 0.4610(6) 0.5059(4) 0.6284(3) 0.0615(15) Uani 1 1 d . .
H18 H 0.5461 0.5651 0.6619 0.074 Uiso 1 1 calc R U
C2 C 0.6596(7) 1.2532(6) 0.9972(4) 0.097(2) Uani 1 1 d . .
H2 H 0.6780 1.2412 0.9410 0.116 Uiso 1 1 calc R U
C20 C 0.1733(6) 0.4250(5) 0.5767(3) 0.0634(15) Uani 1 1 d . .
H20 H 0.0603 0.4285 0.5756 0.076 Uiso 1 1 calc R U
C5 C 0.5994(7) 1.2925(6) 1.1586(4) 0.099(3) Uani 1 1 d . .
H5 H 0.5772 1.3050 1.2142 0.119 Uiso 1 1 calc R U
C24 C 0.7229(5) 0.2536(5) 0.5026(3) 0.088(2) Uani 1 1 d . .
H24A H 0.7218 0.3342 0.5245 0.133 Uiso 1 1 calc R U
H24B H 0.8017 0.2567 0.4607 0.133 Uiso 1 1 calc R U
H24C H 0.7576 0.2140 0.5471 0.133 Uiso 1 1 calc R U
C4 C 0.5825(8) 1.3741(6) 1.1070(6) 0.111(3) Uani 1 1 d . .
H4 H 0.5500 1.4430 1.1268 0.133 Uiso 1 1 calc R U
C3 C 0.6132(8) 1.3539(6) 1.0278(5) 0.119(3) Uani 1 1 d . .
H3 H 0.6029 1.4099 0.9922 0.142 Uiso 1 1 calc R U
C9 C 0.7647(8) 1.0619(5) 0.8720(3) 0.127(3) Uani 1 1 d . .
H9C H 0.8700 1.1226 0.8719 0.190 Uiso 1 1 calc R U
H9B H 0.6709 1.0979 0.8679 0.190 Uiso 1 1 calc R U
H9A H 0.7524 1.0000 0.8251 0.190 Uiso 1 1 calc R U
H6A H 0.790(6) -0.306(5) 0.078(3) 0.11(2) Uiso 1 1 d . .
H3A H 0.744(7) 0.282(6) 0.757(4) 0.13(3) Uiso 1 1 d . .
H17 H 0.614(6) 0.403(5) 0.592(3) 0.107(19) Uiso 1 1 d . .

loop_
_atom_site_aniso_label
_atom_site_aniso_U_11
_atom_site_aniso_U_22
_atom_site_aniso_U_33
_atom_site_aniso_U_23
_atom_site_aniso_U_13
_atom_site_aniso_U_12
S3 0.0463(7) 0.0476(9) 0.0705(10) -0.0173(7) 0.0026(6) 0.0089(6)
S4 0.0473(7) 0.0641(10) 0.0740(10) -0.0062(8) 0.0106(6) 0.0185(7)
S1 0.0843(9) 0.0530(9) 0.0566(9) 0.0055(7) 0.0228(7) 0.0218(8)
S2 0.0862(10) 0.0779(11) 0.0572(10) -0.0081(8) 0.0216(7) 0.0280(9)
N2 0.040(2) 0.034(2) 0.040(2) -0.0039(18) 0.0018(17) 0.0047(18)
N1 0.047(2) 0.032(2) 0.054(3) -0.007(2) 0.0024(19) 0.0134(18)
O6 0.098(3) 0.050(2) 0.051(3) -0.003(2) 0.020(2) 0.027(2)
O4 0.0468(19) 0.051(2) 0.094(3) -0.026(2) -0.0113(18) 0.0141(18)
O1 0.098(3) 0.063(3) 0.043(2) 0.0025(19) 0.0181(19) 0.037(2)
C22 0.044(3) 0.044(3) 0.065(4) -0.013(3) 0.006(2) 0.005(2)
C25 0.042(2) 0.034(3) 0.054(3) -0.003(2) -0.007(2) 0.009(2)
O3 0.076(3) 0.043(3) 0.113(4) -0.020(2) -0.008(2) 0.023(2)
O2 0.048(2) 0.061(3) 0.103(3) -0.016(2) 0.0056(19) 0.0154(19)
C11 0.044(3) 0.042(3) 0.045(3) -0.008(2) 0.007(2) 0.008(2)
C23 0.050(3) 0.035(3) 0.050(3) -0.005(2) 0.008(2) 0.005(2)
C13 0.047(3) 0.042(3) 0.050(3) -0.009(3) 0.004(2) 0.015(2)
C16 0.049(3) 0.036(3) 0.053(3) 0.007(2) 0.010(2) 0.015(2)
C10 0.060(3) 0.039(3) 0.050(3) 0.005(2) 0.010(2) 0.014(3)
C15 0.065(3) 0.036(3) 0.047(3) -0.005(2) 0.000(3) 0.021(3)
C1 0.050(3) 0.048(4) 0.066(4) -0.008(3) 0.004(3) 0.014(3)
C28 0.049(3) 0.036(3) 0.054(3) 0.004(2) 0.009(2) 0.016(2)
C26 0.046(3) 0.032(3) 0.060(3) -0.004(2) 0.007(2) 0.014(2)
C7 0.061(3) 0.040(3) 0.055(3) 0.000(3) 0.004(2) 0.018(2)
C29 0.053(3) 0.033(3) 0.051(3) -0.003(2) 0.009(2) 0.009(2)
O5 0.196(4) 0.064(3) 0.045(2) 0.012(2) 0.017(2) 0.064(3)
C30 0.072(3) 0.053(4) 0.041(3) -0.005(3) -0.003(3) 0.026(3)
C17 0.048(3) 0.069(4) 0.076(4) -0.018(3) 0.008(3) 0.015(3)
C14 0.052(3) 0.051(3) 0.048(3) -0.004(3) -0.002(2) 0.022(3)
C27 0.051(3) 0.043(3) 0.043(3) 0.002(2) 0.010(2) 0.010(2)
C12 0.044(3) 0.048(3) 0.058(3) -0.006(3) 0.008(2) 0.008(2)
C21 0.052(3) 0.051(3) 0.056(3) -0.008(3) -0.006(2) 0.019(3)
C19 0.074(3) 0.056(4) 0.047(3) -0.007(3) 0.012(3) 0.027(3)
C8 0.059(3) 0.037(3) 0.049(3) 0.001(2) 0.009(2) 0.011(2)
C6 0.067(3) 0.077(4) 0.073(4) -0.024(3) 0.005(3) 0.022(3)
C18 0.059(3) 0.051(4) 0.068(4) -0.013(3) 0.006(3) 0.013(3)
C2 0.136(5) 0.079(5) 0.100(5) 0.011(4) 0.034(4) 0.068(4)
C20 0.051(3) 0.062(4) 0.078(4) -0.012(3) -0.001(3) 0.028(3)
C5 0.070(4) 0.088(6) 0.117(6) -0.058(5) 0.008(4) 0.013(4)
C24 0.062(3) 0.081(5) 0.112(5) -0.049(4) -0.013(3) 0.034(3)
C4 0.065(4) 0.061(5) 0.193(10) -0.047(5) 0.025(5) 0.017(4)
C3 0.131(6) 0.063(5) 0.189(9) 0.021(5) 0.054(6) 0.062(4)
C9 0.259(8) 0.086(5) 0.088(5) 0.033(4) 0.078(5) 0.116(6)

loop_
_atom_type_symbol
_atom_type_description
_atom_type_scat_dispersion_real
_atom_type_scat_dispersion_imag
_atom_type_scat_source
C C 0.0033 0.0016 'International Tables Vol C Tables 4.2.6.8 and 6.1.1.4'
H H 0.0000 0.0000 'International Tables Vol C Tables 4.2.6.8 and 6.1.1.4'
N N 0.0061 0.0033 'International Tables Vol C Tables 4.2.6.8 and 6.1.1.4'
O O 0.0106 0.0060 'International Tables Vol C Tables 4.2.6.8 and 6.1.1.4'
S S 0.1246 0.1234 'International Tables Vol C Tables 4.2.6.8 and 6.1.1.4'

loop_
_geom_angle_atom_site_label_1
_geom_angle_atom_site_label_2
_geom_angle_atom_site_label_3
_geom_angle
C27 S3 C26 93.0(2)
C12 S1 C11 92.9(2)
C27 N2 C28 116.7(3)
C27 N2 C29 121.5(3)
C28 N2 C29 121.8(3)
C12 N1 C13 116.8(4)
C12 N1 C14 122.1(4)
C13 N1 C14 121.0(4)
C30 O6 H6A 102(3)
C23 C22 C16 131.9(4)
C23 C22 H22 114.0
C16 C22 H22 114.0
C26 C25 C23 130.9(4)
C26 C25 H25 114.6
C23 C25 H25 114.6
C15 O3 H3A 110(4)
C10 C11 C13 119.9(4)
C10 C11 S1 130.3(4)
C13 C11 S1 109.8(3)
C22 C23 C25 116.7(4)
C22 C23 C24 123.8(4)
C25 C23 C24 119.5(3)
O1 C13 N1 122.3(5)
O1 C13 C11 128.1(4)
N1 C13 C11 109.6(4)
C17 C16 C21 117.3(4)
C17 C16 C22 127.1(4)
C21 C16 C22 115.6(4)
C11 C10 C8 132.0(5)
C11 C10 H10 114.0
C8 C10 H10 114.0
O2 C15 O3 125.2(5)
O2 C15 C14 124.9(4)
O3 C15 C14 109.9(4)
C6 C1 C2 116.5(5)
C6 C1 C7 116.5(5)
C2 C1 C7 127.0(5)
O4 C28 N2 122.9(4)
O4 C28 C26 126.4(4)
N2 C28 C26 110.7(4)
C25 C26 C28 121.7(4)
C25 C26 S3 129.3(3)
C28 C26 S3 108.9(3)
C8 C7 C1 133.4(5)
C8 C7 H7 113.3
C1 C7 H7 113.3
N2 C29 C30 111.0(4)
N2 C29 H29B 109.4
C30 C29 H29B 109.4
N2 C29 H29A 109.4
C30 C29 H29A 109.4
H29B C29 H29A 108.0
O5 C30 O6 125.4(5)
O5 C30 C29 124.1(4)
O6 C30 C29 110.5(5)
C18 C17 C16 122.0(4)
C18 C17 H17 118(3)
C16 C17 H17 120(3)
N1 C14 C15 109.9(3)
N1 C14 H14B 109.7
C15 C14 H14B 109.7
N1 C14 H14A 109.7
C15 C14 H14A 109.7
H14B C14 H14A 108.2
N2 C27 S4 126.2(3)
N2 C27 S3 110.6(3)
S4 C27 S3 123.2(3)
N1 C12 S2 125.5(4)
N1 C12 S1 110.8(3)
S2 C12 S1 123.8(3)
C20 C21 C16 120.4(4)
C20 C21 H21 119.8
C16 C21 H21 119.8
C18 C19 C20 119.6(4)
C18 C19 H19 120.2
C20 C19 H19 120.2
C7 C8 C10 116.3(4)
C7 C8 C9 123.4(4)
C10 C8 C9 120.3(4)
C1 C6 C5 121.1(6)
C1 C6 H6 119.4
C5 C6 H6 119.4
C19 C18 C17 119.9(5)
C19 C18 H18 120.0
C17 C18 H18 120.0
C3 C2 C1 121.5(6)
C3 C2 H2 119.3
C1 C2 H2 119.3
C19 C20 C21 120.8(4)
C19 C20 H20 119.6
C21 C20 H20 119.6
C4 C5 C6 120.5(7)
C4 C5 H5 119.7
C6 C5 H5 119.7
C23 C24 H24A 109.5
C23 C24 H24B 109.5
H24A C24 H24B 109.5
C23 C24 H24C 109.5
H24A C24 H24C 109.5
H24B C24 H24C 109.5
C3 C4 C5 118.7(7)
C3 C4 H4 120.6
C5 C4 H4 120.6
C4 C3 C2 121.6(7)
C4 C3 H3 119.2
C2 C3 H3 119.2
C8 C9 H9C 109.5
C8 C9 H9B 109.5
H9C C9 H9B 109.5
C8 C9 H9A 109.5
H9C C9 H9A 109.5
H9B C9 H9A 109.5

loop_
_geom_bond_atom_site_label_1
_geom_bond_atom_site_label_2
_geom_bond_distance
S3 C27 1.711(4)
S3 C26 1.745(4)
S4 C27 1.615(4)
S1 C12 1.714(5)
S1 C11 1.727(4)
S2 C12 1.616(4)
N2 C27 1.356(5)
N2 C28 1.383(4)
N2 C29 1.445(5)
N1 C12 1.358(5)
N1 C13 1.382(5)
N1 C14 1.438(5)
O6 C30 1.306(5)
O6 H6A 0.97(5)
O4 C28 1.212(4)
O1 C13 1.202(5)
C22 C23 1.346(5)
C22 C16 1.453(5)
C22 H22 0.9300
C25 C26 1.336(5)
C25 C23 1.425(5)
C25 H25 0.9300
O3 C15 1.309(5)
O3 H3A 0.78(6)
O2 C15 1.169(4)
C11 C10 1.329(5)
C11 C13 1.465(6)
C23 C24 1.477(5)
C16 C17 1.364(6)
C16 C21 1.389(5)
C10 C8 1.421(5)
C10 H10 0.9300
C15 C14 1.499(6)
C1 C6 1.366(6)
C1 C2 1.372(7)
C1 C7 1.447(6)
C28 C26 1.449(6)
C7 C8 1.332(5)
C7 H7 0.9300
C29 C30 1.480(6)
C29 H29B 0.9700
C29 H29A 0.9700
O5 C30 1.187(5)
C17 C18 1.364(6)
C17 H17 0.95(4)
C14 H14B 0.9700
C14 H14A 0.9700
C21 C20 1.366(5)
C21 H21 0.9300
C19 C18 1.356(5)
C19 C20 1.358(6)
C19 H19 0.9300
C8 C9 1.486(6)
C6 C5 1.379(7)
C6 H6 0.9300
C18 H18 0.9300
C2 C3 1.362(7)
C2 H2 0.9300
C20 H20 0.9300
C5 C4 1.356(9)
C5 H5 0.9300
C24 H24A 0.9600
C24 H24B 0.9600
C24 H24C 0.9600
C4 C3 1.324(8)
C4 H4 0.9300
C3 H3 0.9300
C9 H9C 0.9600
C9 H9B 0.9600
C9 H9A 0.9600
